data_2228829
loop_
_publ_author_name
'Fun, Hoong-Kun'
'Hemamalini, Madhukar'
'Prasad, D. Jagadeesh'
'Nagaraja, G. K.'
'Anitha, V. V.'

_publ_section_title
;
 6-(4-Chlorophenyl)-2-isobutylimidazo[2,1-<i>b</i>][1,3,4]thiadiazole
;
_journal_coeditor_code NG5089
_journal_issue 1
_journal_name_full 'Acta Crystallographica Section E'
_journal_page_first o207
_journal_paper_doi 10.1107/S1600536810052621
_journal_volume 67
_journal_year 2011
_chemical_formula_iupac 'C14 H14 Cl N3 S'
_chemical_formula_moiety 'C14 H14 Cl N3 S'
_chemical_formula_sum 'C14 H14 Cl N3 S'
_chemical_formula_weight 291.79
_chemical_name_systematic
;
6-(4-Chlorophenyl)-2-isobutylimidazo[2,1-<i>b</i>][1,3,4]thiadiazole
;
_space_group_IT_number 14
_symmetry_cell_setting monoclinic
_symmetry_space_group_name_Hall '-P 2yn'
_symmetry_space_group_name_H-M 'P 1 21/n 1'
_atom_sites_solution_hydrogens geom
_atom_sites_solution_primary direct
_atom_sites_solution_secondary difmap
_audit_creation_method SHELXL-97
_cell_angle_alpha 90.00
_cell_angle_beta 101.3880(10)
_cell_angle_gamma 90.00
_cell_formula_units_Z 4
_cell_length_a 5.75520(10)
_cell_length_b 26.4052(5)
_cell_length_c 9.7662(2)
_cell_measurement_reflns_used 5357
_cell_measurement_temperature 296(2)
_cell_measurement_theta_max 28.49
_cell_measurement_theta_min 2.26
_cell_volume 1454.92(5)
_computing_cell_refinement 'SAINT (Bruker, 2009)'
_computing_data_collection 'APEX2 (Bruker, 2009)'
_computing_data_reduction 'SAINT (Bruker, 2009)'
_computing_molecular_graphics 'SHELXTL (Sheldrick, 2008)'
_computing_publication_material 'SHELXTL (Sheldrick, 2008) and PLATON (Spek, 2009)'
_computing_structure_refinement 'SHELXTL (Sheldrick, 2008)'
_computing_structure_solution 'SHELXTL (Sheldrick, 2008)'
_diffrn_ambient_temperature 296(2)
_diffrn_measured_fraction_theta_full 0.999
_diffrn_measured_fraction_theta_max 0.999
_diffrn_measurement_device_type
;
Bruker SMART APEXII CCD area-detector
;
_diffrn_measurement_method '\f and \w'
_diffrn_radiation_monochromator graphite
_diffrn_radiation_source 'fine-focus sealed tube'
_diffrn_radiation_type MoK\a
_diffrn_radiation_wavelength 0.71073
_diffrn_reflns_av_R_equivalents 0.0227
_diffrn_reflns_av_sigmaI/netI 0.0196
_diffrn_reflns_limit_h_max 7
_diffrn_reflns_limit_h_min -6
_diffrn_reflns_limit_k_max 34
_diffrn_reflns_limit_k_min -23
_diffrn_reflns_limit_l_max 10
_diffrn_reflns_limit_l_min -12
_diffrn_reflns_number 12320
_diffrn_reflns_theta_full 27.50
_diffrn_reflns_theta_max 27.50
_diffrn_reflns_theta_min 2.26
_diffrn_standards_number 0
_exptl_absorpt_coefficient_mu 0.395
_exptl_absorpt_correction_T_max 0.8973
_exptl_absorpt_correction_T_min 0.8347
_exptl_absorpt_correction_type multi-scan
_exptl_absorpt_process_details '(SADABS; Bruker, 2009)'
_exptl_crystal_colour colourless
_exptl_crystal_density_diffrn 1.332
_exptl_crystal_density_method 'not measured'
_exptl_crystal_description block
_exptl_crystal_F_000 608
_exptl_crystal_size_max 0.47
_exptl_crystal_size_mid 0.31
_exptl_crystal_size_min 0.28
_refine_diff_density_max 0.227
_refine_diff_density_min -0.321
_refine_ls_extinction_method none
_refine_ls_goodness_of_fit_ref 1.054
_refine_ls_hydrogen_treatment constr
_refine_ls_matrix_type full
_refine_ls_number_parameters 172
_refine_ls_number_reflns 3353
_refine_ls_number_restraints 0
_refine_ls_restrained_S_all 1.054
_refine_ls_R_factor_all 0.0623
_refine_ls_R_factor_gt 0.0499
_refine_ls_shift/su_max_lt 0.001
_refine_ls_shift/su_mean 0.000
_refine_ls_structure_factor_coef Fsqd
_refine_ls_weighting_details 'calc w=1/[\s^2^(Fo^2^)+(0.0605P)^2^+0.4615P] where P=(Fo^2^+2Fc^2^)/3'
_refine_ls_weighting_scheme calc
_refine_ls_wR_factor_gt 0.1260
_refine_ls_wR_factor_ref 0.1353
_reflns_number_gt 2646
_reflns_number_total 3353
_reflns_threshold_expression I>2\s(I)
_cod_data_source_file ng5089.cif
_cod_data_source_block I
_cod_original_sg_symbol_H-M 'P 21/n'
_cod_database_code 2228829
_cod_database_fobs_code 2228829

loop_
_symmetry_equiv_pos_as_xyz
'x, y, z'
'-x+1/2, y+1/2, -z+1/2'
'-x, -y, -z'
'x-1/2, -y-1/2, z-1/2'

loop_
_atom_site_type_symbol
_atom_site_label
_atom_site_fract_x
_atom_site_fract_y
_atom_site_fract_z
_atom_site_U_iso_or_equiv
_atom_site_adp_type
_atom_site_calc_flag
_atom_site_refinement_flags
_atom_site_occupancy
_atom_site_disorder_assembly
_atom_site_disorder_group
Cl Cl1 0.79047(16) -0.15309(3) 0.31411(7) 0.0936(3) Uani d . 1 . .
S S1 0.87829(9) 0.11339(2) 0.99277(7) 0.0661(2) Uani d . 1 . .
N N1 0.8370(3) 0.03334(6) 0.79472(18) 0.0536(4) Uani d . 1 . .
N N2 1.1813(3) 0.05331(6) 0.93125(17) 0.0517(4) Uani d . 1 . .
N N3 1.3144(3) 0.08204(7) 1.03504(19) 0.0609(5) Uani d . 1 . .
C C1 0.7404(4) -0.04026(8) 0.5763(2) 0.0544(5) Uani d . 1 . .
H H1A 0.6230 -0.0182 0.5931 0.065 Uiso calc R 1 . .
C C2 0.6859(4) -0.07545(8) 0.4702(2) 0.0610(5) Uani d . 1 . .
H H2A 0.5347 -0.0767 0.4147 0.073 Uiso calc R 1 . .
C C3 0.8587(4) -0.10854(8) 0.4479(2) 0.0617(5) Uani d . 1 . .
C C4 1.0837(4) -0.10677(9) 0.5281(3) 0.0686(6) Uani d . 1 . .
H H4A 1.1991 -0.1294 0.5116 0.082 Uiso calc R 1 . .
C C5 1.1370(4) -0.07123(8) 0.6331(2) 0.0613(5) Uani d . 1 . .
H H5A 1.2889 -0.0701 0.6877 0.074 Uiso calc R 1 . .
C C6 0.9657(3) -0.03694(7) 0.65853(19) 0.0471(4) Uani d . 1 . .
C C7 1.0177(3) 0.00199(7) 0.76767(19) 0.0468(4) Uani d . 1 . .
C C8 0.9462(3) 0.06335(7) 0.8937(2) 0.0507(4) Uani d . 1 . .
C C9 1.1782(4) 0.11490(8) 1.0758(2) 0.0578(5) Uani d . 1 . .
C C10 1.2301(3) 0.01388(8) 0.8507(2) 0.0544(5) Uani d . 1 . .
H H10A 1.3760 -0.0015 0.8522 0.065 Uiso calc R 1 . .
C C11 1.2613(5) 0.15173(9) 1.1910(2) 0.0731(6) Uani d . 1 . .
H H11A 1.4291 0.1461 1.2261 0.088 Uiso calc R 1 . .
H H11B 1.1795 0.1445 1.2666 0.088 Uiso calc R 1 . .
C C12 1.2254(5) 0.20690(10) 1.1527(3) 0.0813(7) Uani d . 1 . .
H H12A 1.0588 0.2118 1.1082 0.098 Uiso calc R 1 . .
C C13 1.2777(9) 0.23946(14) 1.2842(4) 0.1384(16) Uani d . 1 . .
H H13A 1.1748 0.2297 1.3459 0.208 Uiso calc R 1 . .
H H13B 1.2516 0.2745 1.2591 0.208 Uiso calc R 1 . .
H H13C 1.4397 0.2347 1.3303 0.208 Uiso calc R 1 . .
C C14 1.3764(8) 0.22228(13) 1.0505(4) 0.1297(15) Uani d . 1 . .
H H14A 1.3400 0.2011 0.9691 0.195 Uiso calc R 1 . .
H H14B 1.5407 0.2185 1.0930 0.195 Uiso calc R 1 . .
H H14C 1.3448 0.2570 1.0240 0.195 Uiso calc R 1 . .

loop_
_atom_site_aniso_label
_atom_site_aniso_U_11
_atom_site_aniso_U_22
_atom_site_aniso_U_33
_atom_site_aniso_U_12
_atom_site_aniso_U_13
_atom_site_aniso_U_23
Cl1 0.1320(7) 0.0746(4) 0.0756(4) 0.0014(4) 0.0239(4) -0.0144(3)
S1 0.0529(3) 0.0606(3) 0.0842(4) 0.0008(2) 0.0124(3) -0.0096(3)
N1 0.0371(8) 0.0555(10) 0.0668(10) 0.0018(7) 0.0068(7) 0.0014(8)
N2 0.0405(8) 0.0511(9) 0.0604(9) -0.0010(7) 0.0024(7) 0.0085(7)
N3 0.0512(9) 0.0583(10) 0.0671(11) -0.0053(8) -0.0031(8) 0.0042(8)
C1 0.0496(10) 0.0545(11) 0.0571(11) 0.0090(8) 0.0055(8) 0.0064(9)
C2 0.0614(12) 0.0627(13) 0.0556(11) 0.0045(10) 0.0034(9) 0.0072(10)
C3 0.0819(15) 0.0540(12) 0.0523(11) 0.0005(10) 0.0207(10) 0.0066(9)
C4 0.0682(14) 0.0641(14) 0.0796(15) 0.0138(11) 0.0292(12) 0.0028(11)
C5 0.0460(10) 0.0638(13) 0.0753(14) 0.0076(9) 0.0149(10) 0.0042(11)
C6 0.0441(9) 0.0481(10) 0.0503(10) 0.0030(7) 0.0122(7) 0.0138(8)
C7 0.0386(9) 0.0475(10) 0.0541(10) 0.0027(7) 0.0088(7) 0.0129(8)
C8 0.0392(9) 0.0492(10) 0.0637(11) -0.0002(8) 0.0103(8) 0.0074(9)
C9 0.0599(11) 0.0516(11) 0.0594(12) -0.0095(9) 0.0055(9) 0.0108(9)
C10 0.0398(9) 0.0570(11) 0.0650(12) 0.0078(8) 0.0069(8) 0.0076(9)
C11 0.0872(17) 0.0662(14) 0.0625(13) -0.0168(12) 0.0068(12) 0.0047(11)
C12 0.0844(17) 0.0661(15) 0.0928(18) -0.0077(13) 0.0157(14) -0.0147(13)
C13 0.193(4) 0.103(3) 0.133(3) -0.032(3) 0.066(3) -0.052(2)
C14 0.208(4) 0.088(2) 0.104(2) -0.059(2) 0.055(3) -0.0064(18)

loop_
_atom_type_symbol
_atom_type_description
_atom_type_scat_dispersion_real
_atom_type_scat_dispersion_imag
_atom_type_scat_source
C C 0.0033 0.0016 'International Tables Vol C Tables 4.2.6.8 and 6.1.1.4'
H H 0.0000 0.0000 'International Tables Vol C Tables 4.2.6.8 and 6.1.1.4'
N N 0.0061 0.0033 'International Tables Vol C Tables 4.2.6.8 and 6.1.1.4'
S S 0.1246 0.1234 'International Tables Vol C Tables 4.2.6.8 and 6.1.1.4'
Cl Cl 0.1484 0.1585 'International Tables Vol C Tables 4.2.6.8 and 6.1.1.4'

loop_
_geom_angle_atom_site_label_1
_geom_angle_atom_site_label_2
_geom_angle_atom_site_label_3
_geom_angle_site_symmetry_1
_geom_angle_site_symmetry_3
_geom_angle
_geom_angle_publ_flag
C8 S1 C9 . . 88.02(10) ?
C8 N1 C7 . . 103.40(15) ?
C8 N2 C10 . . 107.48(16) ?
C8 N2 N3 . . 118.26(17) ?
C10 N2 N3 . . 134.26(16) ?
C9 N3 N2 . . 108.46(16) ?
C2 C1 C6 . . 121.66(19) ?
C2 C1 H1A . . 119.2 ?
C6 C1 H1A . . 119.2 ?
C3 C2 C1 . . 118.9(2) ?
C3 C2 H2A . . 120.6 ?
C1 C2 H2A . . 120.6 ?
C2 C3 C4 . . 121.2(2) ?
C2 C3 Cl1 . . 118.99(18) ?
C4 C3 Cl1 . . 119.80(18) ?
C3 C4 C5 . . 119.5(2) ?
C3 C4 H4A . . 120.2 ?
C5 C4 H4A . . 120.2 ?
C4 C5 C6 . . 120.8(2) ?
C4 C5 H5A . . 119.6 ?
C6 C5 H5A . . 119.6 ?
C1 C6 C5 . . 117.93(19) ?
C1 C6 C7 . . 119.84(17) ?
C5 C6 C7 . . 122.23(17) ?
C10 C7 N1 . . 111.42(17) ?
C10 C7 C6 . . 128.53(17) ?
N1 C7 C6 . . 120.03(15) ?
N1 C8 N2 . . 112.88(17) ?
N1 C8 S1 . . 138.34(15) ?
N2 C8 S1 . . 108.78(14) ?
N3 C9 C11 . . 123.3(2) ?
N3 C9 S1 . . 116.48(16) ?
C11 C9 S1 . . 120.14(18) ?
C7 C10 N2 . . 104.82(16) ?
C7 C10 H10A . . 127.6 ?
N2 C10 H10A . . 127.6 ?
C9 C11 C12 . . 115.8(2) ?
C9 C11 H11A . . 108.3 ?
C12 C11 H11A . . 108.3 ?
C9 C11 H11B . . 108.3 ?
C12 C11 H11B . . 108.3 ?
H11A C11 H11B . . 107.4 ?
C14 C12 C11 . . 110.9(3) ?
C14 C12 C13 . . 111.3(3) ?
C11 C12 C13 . . 110.0(3) ?
C14 C12 H12A . . 108.2 ?
C11 C12 H12A . . 108.2 ?
C13 C12 H12A . . 108.2 ?
C12 C13 H13A . . 109.5 ?
C12 C13 H13B . . 109.5 ?
H13A C13 H13B . . 109.5 ?
C12 C13 H13C . . 109.5 ?
H13A C13 H13C . . 109.5 ?
H13B C13 H13C . . 109.5 ?
C12 C14 H14A . . 109.5 ?
C12 C14 H14B . . 109.5 ?
H14A C14 H14B . . 109.5 ?
C12 C14 H14C . . 109.5 ?
H14A C14 H14C . . 109.5 ?
H14B C14 H14C . . 109.5 ?

loop_
_geom_bond_atom_site_label_1
_geom_bond_atom_site_label_2
_geom_bond_site_symmetry_2
_geom_bond_distance
_geom_bond_publ_flag
Cl1 C3 . 1.744(2) ?
S1 C8 . 1.727(2) ?
S1 C9 . 1.757(2) ?
N1 C8 . 1.311(3) ?
N1 C7 . 1.395(2) ?
N2 C8 . 1.356(2) ?
N2 C10 . 1.367(3) ?
N2 N3 . 1.372(2) ?
N3 C9 . 1.284(3) ?
C1 C2 . 1.381(3) ?
C1 C6 . 1.387(3) ?
C1 H1A . 0.9300 ?
C2 C3 . 1.373(3) ?
C2 H2A . 0.9300 ?
C3 C4 . 1.376(3) ?
C4 C5 . 1.379(3) ?
C4 H4A . 0.9300 ?
C5 C6 . 1.397(3) ?
C5 H5A . 0.9300 ?
C6 C7 . 1.468(3) ?
C7 C10 . 1.363(3) ?
C9 C11 . 1.492(3) ?
C10 H10A . 0.9300 ?
C11 C12 . 1.508(3) ?
C11 H11A . 0.9700 ?
C11 H11B . 0.9700 ?
C12 C14 . 1.503(4) ?
C12 C13 . 1.525(4) ?
C12 H12A . 0.9800 ?
C13 H13A . 0.9600 ?
C13 H13B . 0.9600 ?
C13 H13C . 0.9600 ?
C14 H14A . 0.9600 ?
C14 H14B . 0.9600 ?
C14 H14C . 0.9600 ?

loop_
_geom_hbond_atom_site_label_D
_geom_hbond_atom_site_label_H
_geom_hbond_atom_site_label_A
_geom_hbond_site_symmetry_A
_geom_hbond_distance_DH
_geom_hbond_distance_HA
_geom_hbond_distance_DA
_geom_hbond_angle_DHA
_geom_hbond_publ_flag
C11 H11B Cg3 3_757 0.97 2.70 3.544(2) 145 yes

loop_
_geom_torsion_atom_site_label_1
_geom_torsion_atom_site_label_2
_geom_torsion_atom_site_label_3
_geom_torsion_atom_site_label_4
_geom_torsion_site_symmetry_1
_geom_torsion_site_symmetry_2
_geom_torsion_site_symmetry_3
_geom_torsion_site_symmetry_4
_geom_torsion
_geom_torsion_publ_flag
C8 N2 N3 C9 . . . . -0.8(2) ?
C10 N2 N3 C9 . . . . 179.7(2) ?
C6 C1 C2 C3 . . . . 1.3(3) ?
C1 C2 C3 C4 . . . . -0.7(3) ?
C1 C2 C3 Cl1 . . . . 179.91(16) ?
C2 C3 C4 C5 . . . . 0.2(3) ?
Cl1 C3 C4 C5 . . . . 179.57(17) ?
C3 C4 C5 C6 . . . . -0.3(3) ?
C2 C1 C6 C5 . . . . -1.4(3) ?
C2 C1 C6 C7 . . . . 178.29(18) ?
C4 C5 C6 C1 . . . . 0.9(3) ?
C4 C5 C6 C7 . . . . -178.82(19) ?
C8 N1 C7 C10 . . . . 0.0(2) ?
C8 N1 C7 C6 . . . . -178.69(16) ?
C1 C6 C7 C10 . . . . -174.21(19) ?
C5 C6 C7 C10 . . . . 5.5(3) ?
C1 C6 C7 N1 . . . . 4.2(3) ?
C5 C6 C7 N1 . . . . -176.07(17) ?
C7 N1 C8 N2 . . . . -0.1(2) ?
C7 N1 C8 S1 . . . . 179.56(18) ?
C10 N2 C8 N1 . . . . 0.2(2) ?
N3 N2 C8 N1 . . . . -179.44(16) ?
C10 N2 C8 S1 . . . . -179.60(13) ?
N3 N2 C8 S1 . . . . 0.8(2) ?
C9 S1 C8 N1 . . . . 179.9(2) ?
C9 S1 C8 N2 . . . . -0.42(14) ?
N2 N3 C9 C11 . . . . 178.09(18) ?
N2 N3 C9 S1 . . . . 0.4(2) ?
C8 S1 C9 N3 . . . . -0.01(17) ?
C8 S1 C9 C11 . . . . -177.76(18) ?
N1 C7 C10 N2 . . . . 0.1(2) ?
C6 C7 C10 N2 . . . . 178.64(17) ?
C8 N2 C10 C7 . . . . -0.1(2) ?
N3 N2 C10 C7 . . . . 179.36(19) ?
N3 C9 C11 C12 . . . . 122.0(3) ?
S1 C9 C11 C12 . . . . -60.4(3) ?
C9 C11 C12 C14 . . . . -66.3(3) ?
C9 C11 C12 C13 . . . . 170.2(3) ?

loop_
_cod_related_entry_id
_cod_related_entry_database
_cod_related_entry_code
1 ChemSpider 5857702
